data_7011391
loop_
_publ_author_name
'Bowmaker, Graham A.'
'Boyd, Sue E.'
'Hanna, John V.'
'Hart, Robert D.'
'Healy, Peter C.'
'Skelton, Brian W.'
'White, Allan H.'

_publ_section_title
;
 Structural and spectroscopic studies on three-coordinate complexes of
 copper(i) halides with tricyclohexylphosphine
;
_journal_issue 13
_journal_name_full 'Journal of the Chemical Society, Dalton Transactions'
_journal_page_first 2722
_journal_paper_doi 10.1039/b111121n
_journal_year 2002
_chemical_formula_moiety 'C36 H66 Cl Cu P2 '
_chemical_formula_sum 'C36 H66 Cl Cu P2'
_chemical_formula_weight 659.86
_space_group_IT_number 14
_symmetry_cell_setting monoclinic
_symmetry_Int_Tables_number 14
_symmetry_space_group_name_Hall '-P 2yn'
_symmetry_space_group_name_H-M 'P 1 21/n 1'
_cell_angle_alpha 90
_cell_angle_beta 97.36(2)
_cell_angle_gamma 90
_cell_formula_units_Z 4
_cell_length_a 9.964(3)
_cell_length_b 15.593(4)
_cell_length_c 23.987(4)
_cell_measurement_reflns_used 25
_cell_measurement_temperature 295
_cell_measurement_theta_max 15.0
_cell_measurement_theta_min 12.9
_cell_volume 3696.1(16)
_computing_cell_refinement 'MSC/AFC Diffractometer Control'
_computing_data_collection 'MSC/AFC Diffractometer Control'
_computing_data_reduction 'teXsan for Windows version 1.06'
_computing_publication_material 'teXsan for Windows version 1.06'
_computing_structure_refinement 'teXsan for Windows version 1.06'
_computing_structure_solution
;
SIR92 (Altomare, et. al. 1994)
;
_diffrn_ambient_temperature 295
_diffrn_measurement_device 'Rigaku AFC7R'
_diffrn_measurement_method \w-2\q
_diffrn_orient_matrix_UB_11 0.03325
_diffrn_orient_matrix_UB_12 0.05104
_diffrn_orient_matrix_UB_13 0.02297
_diffrn_orient_matrix_UB_21 0.03261
_diffrn_orient_matrix_UB_22 -0.03851
_diffrn_orient_matrix_UB_23 0.03224
_diffrn_orient_matrix_UB_31 0.08985
_diffrn_orient_matrix_UB_32 -0.00491
_diffrn_orient_matrix_UB_33 -0.01414
_diffrn_radiation_detector 'scintillation counter'
_diffrn_radiation_monochromator graphite
_diffrn_radiation_source 'Rigaku rotating anode'
_diffrn_radiation_type 'Mo K\a'
_diffrn_radiation_wavelength 0.7107
_diffrn_reflns_av_R_equivalents 0.06279
_diffrn_reflns_av_sigmaI/netI 0.130
_diffrn_reflns_limit_h_max 11
_diffrn_reflns_limit_h_min 0
_diffrn_reflns_limit_k_max 18
_diffrn_reflns_limit_k_min 0
_diffrn_reflns_limit_l_max 28
_diffrn_reflns_limit_l_min -28
_diffrn_reflns_number 7194
_diffrn_reflns_reduction_process 'Lp corrections applied'
_diffrn_reflns_theta_max 25.03
_diffrn_reflns_theta_min 2.06
_diffrn_standards_decay_% -0.12
_diffrn_standards_interval_count 150
_diffrn_standards_number 3
_exptl_absorpt_coefficient_mu 0.772
_exptl_absorpt_correction_T_max 0.999
_exptl_absorpt_correction_T_min 0.932
_exptl_absorpt_correction_type
;
\y scans (North,Phillips & Matthews, 1968)
;
_exptl_crystal_colour clear
_exptl_crystal_density_diffrn 1.186
_exptl_crystal_density_meas ?
_exptl_crystal_description plate
_exptl_crystal_F_000 1432.00
_exptl_crystal_size_max 0.35
_exptl_crystal_size_mid 0.25
_exptl_crystal_size_min 0.15
_refine_diff_density_max 0.35
_refine_diff_density_min -0.42
_refine_ls_extinction_method none
_refine_ls_goodness_of_fit_all 1.735
_refine_ls_goodness_of_fit_ref 1.730
_refine_ls_hydrogen_treatment noref
_refine_ls_matrix_type full
_refine_ls_number_constraints 0
_refine_ls_number_parameters 361
_refine_ls_number_reflns 3154
_refine_ls_number_restraints 0
_refine_ls_R_factor_all 0.0422
_refine_ls_R_factor_gt 0.0420
_refine_ls_shift/su_max 0.0000
_refine_ls_shift/su_mean 0.0006
_refine_ls_structure_factor_coef F
_refine_ls_weighting_details 'w = 1/[\s^2^(Fo) + 0.00001|Fo|^2^]'
_refine_ls_weighting_scheme sigma
_refine_ls_wR_factor_all 0.0430
_refine_ls_wR_factor_ref 0.0430
_reflns_number_gt 3154
_reflns_number_total 6780
_reflns_threshold_expression I>3.00\s(I)
_cod_data_source_file b111121n.txt
_cod_data_source_block bcuclpcy2
_cod_original_cell_volume 3696(1)
_cod_original_sg_symbol_H-M 'P 21/n     '
_cod_original_formula_sum 'C36 H66 Cl Cu P2 '
_cod_database_code 7011391

loop_
_symmetry_equiv_pos_as_xyz
'   +x,   +y,   +z'
1/2-x,1/2+y,1/2-z
'   -x,   -y,   -z'
1/2+x,1/2-y,1/2+z

loop_
_atom_site_label
_atom_site_fract_x
_atom_site_fract_y
_atom_site_fract_z
_atom_site_U_iso_or_equiv
_atom_site_occupancy
_atom_site_refinement_flags
_atom_site_adp_type
_atom_site_calc_flag
_atom_site_calc_attached_atom
Cu 0.46035(5) 0.27444(3) 0.21400(2) 0.0389(2) 1.000 . Uani d ?
Cl 0.3873(2) 0.40929(8) 0.22386(6) 0.1049(6) 1.000 . Uani d ?
P1 0.4783(1) 0.23261(7) 0.12504(4) 0.0320(3) 1.000 . Uani d ?
P2 0.4781(1) 0.20648(6) 0.29885(5) 0.0328(3) 1.000 . Uani d ?
C111 0.3768(4) 0.2981(2) 0.0706(2) 0.036(1) 1.000 . Uani d ?
C112 0.4345(4) 0.3882(3) 0.0652(2) 0.047(1) 1.000 . Uani d ?
C113 0.3460(5) 0.4403(3) 0.0208(2) 0.061(2) 1.000 . Uani d ?
C114 0.2003(5) 0.4451(3) 0.0328(2) 0.065(2) 1.000 . Uani d ?
C115 0.1413(5) 0.3564(3) 0.0388(2) 0.063(2) 1.000 . Uani d ?
C116 0.2297(4) 0.3052(3) 0.0836(2) 0.051(1) 1.000 . Uani d ?
C121 0.6513(4) 0.2358(2) 0.1041(2) 0.034(1) 1.000 . Uani d ?
C122 0.7550(4) 0.1890(3) 0.1460(2) 0.049(1) 1.000 . Uani d ?
C123 0.8980(5) 0.1958(3) 0.1305(2) 0.058(2) 1.000 . Uani d ?
C124 0.9066(5) 0.1674(3) 0.0706(2) 0.061(2) 1.000 . Uani d ?
C125 0.8086(5) 0.2173(3) 0.0298(2) 0.058(2) 1.000 . Uani d ?
C126 0.6645(4) 0.2070(3) 0.0440(2) 0.046(1) 1.000 . Uani d ?
C131 0.4218(4) 0.1194(2) 0.1110(2) 0.035(1) 1.000 . Uani d ?
C132 0.3647(4) 0.0955(3) 0.0506(2) 0.045(1) 1.000 . Uani d ?
C133 0.3407(5) -0.0020(3) 0.0456(2) 0.052(2) 1.000 . Uani d ?
C134 0.2500(5) -0.0340(3) 0.0873(2) 0.068(2) 1.000 . Uani d ?
C135 0.3037(6) -0.0081(3) 0.1469(2) 0.069(2) 1.000 . Uani d ?
C136 0.3247(5) 0.0891(3) 0.1511(2) 0.052(2) 1.000 . Uani d ?
C211 0.5902(4) 0.2654(2) 0.3537(2) 0.036(1) 1.000 . Uani d ?
C212 0.5282(4) 0.3482(3) 0.3718(2) 0.056(2) 1.000 . Uani d ?
C213 0.6250(5) 0.3956(3) 0.4158(2) 0.063(2) 1.000 . Uani d ?
C214 0.7584(5) 0.4139(3) 0.3940(2) 0.062(2) 1.000 . Uani d ?
C215 0.8224(5) 0.3321(3) 0.3762(2) 0.063(2) 1.000 . Uani d ?
C216 0.7258(4) 0.2835(3) 0.3328(2) 0.049(1) 1.000 . Uani d ?
C221 0.3101(4) 0.2066(2) 0.3234(2) 0.037(1) 1.000 . Uani d ?
C222 0.2014(4) 0.1690(3) 0.2795(2) 0.051(2) 1.000 . Uani d ?
C223 0.0595(5) 0.1765(3) 0.2975(2) 0.065(2) 1.000 . Uani d ?
C224 0.0530(5) 0.1360(3) 0.3540(2) 0.064(2) 1.000 . Uani d ?
C225 0.1590(5) 0.1754(3) 0.3979(2) 0.056(2) 1.000 . Uani d ?
C226 0.2993(4) 0.1655(3) 0.3808(2) 0.048(1) 1.000 . Uani d ?
C231 0.5365(4) 0.0929(2) 0.3055(2) 0.040(1) 1.000 . Uani d ?
C232 0.6324(5) 0.0718(3) 0.2628(2) 0.055(2) 1.000 . Uani d ?
C233 0.6640(6) -0.0246(3) 0.2617(2) 0.089(2) 1.000 . Uani d ?
C234 0.7212(6) -0.0560(3) 0.3183(2) 0.090(2) 1.000 . Uani d ?
C235 0.6287(6) -0.0344(3) 0.3620(2) 0.083(2) 1.000 . Uani d ?
C236 0.6005(5) 0.0618(3) 0.3632(2) 0.060(2) 1.000 . Uani d ?
H1 0.3760 0.2699 0.0354 0.043 1.000 . Uiso c ?
H2 0.4385 0.4166 0.1004 0.056 1.000 . Uiso c ?
H3 0.5230 0.3838 0.0548 0.056 1.000 . Uiso c ?
H4 0.3814 0.4969 0.0202 0.074 1.000 . Uiso c ?
H5 0.3481 0.4142 -0.0149 0.074 1.000 . Uiso c ?
H6 0.1971 0.4760 0.0667 0.077 1.000 . Uiso c ?
H7 0.1478 0.4741 0.0027 0.077 1.000 . Uiso c ?
H8 0.0530 0.3617 0.0494 0.076 1.000 . Uiso c ?
H9 0.1365 0.3271 0.0039 0.076 1.000 . Uiso c ?
H10 0.1932 0.2491 0.0853 0.061 1.000 . Uiso c ?
H11 0.2296 0.3328 0.1188 0.061 1.000 . Uiso c ?
H12 0.6773 0.2945 0.1060 0.041 1.000 . Uiso c ?
H13 0.7534 0.2133 0.1822 0.058 1.000 . Uiso c ?
H14 0.7307 0.1302 0.1468 0.058 1.000 . Uiso c ?
H15 0.9267 0.2538 0.1345 0.070 1.000 . Uiso c ?
H16 0.9561 0.1607 0.1554 0.070 1.000 . Uiso c ?
H17 0.9960 0.1766 0.0621 0.073 1.000 . Uiso c ?
H18 0.8854 0.1080 0.0672 0.073 1.000 . Uiso c ?
H19 0.8327 0.2763 0.0318 0.070 1.000 . Uiso c ?
H20 0.8129 0.1967 -0.0072 0.070 1.000 . Uiso c ?
H21 0.6394 0.1484 0.0401 0.056 1.000 . Uiso c ?
H22 0.6053 0.2406 0.0186 0.056 1.000 . Uiso c ?
H23 0.5008 0.0854 0.1195 0.042 1.000 . Uiso c ?
H24 0.2813 0.1246 0.0406 0.054 1.000 . Uiso c ?
H25 0.4272 0.1123 0.0259 0.054 1.000 . Uiso c ?
H26 0.2993 -0.0147 0.0086 0.062 1.000 . Uiso c ?
H27 0.4255 -0.0306 0.0525 0.062 1.000 . Uiso c ?
H28 0.1620 -0.0105 0.0779 0.082 1.000 . Uiso c ?
H29 0.2451 -0.0948 0.0852 0.082 1.000 . Uiso c ?
H30 0.2407 -0.0250 0.1714 0.083 1.000 . Uiso c ?
H31 0.3877 -0.0361 0.1577 0.083 1.000 . Uiso c ?
H32 0.3610 0.1034 0.1885 0.062 1.000 . Uiso c ?
H33 0.2399 0.1169 0.1418 0.062 1.000 . Uiso c ?
H34 0.6067 0.2294 0.3857 0.044 1.000 . Uiso c ?
H35 0.5073 0.3841 0.3399 0.067 1.000 . Uiso c ?
H36 0.4475 0.3351 0.3873 0.067 1.000 . Uiso c ?
H37 0.5849 0.4483 0.4247 0.075 1.000 . Uiso c ?
H38 0.6414 0.3613 0.4487 0.075 1.000 . Uiso c ?
H39 0.7428 0.4513 0.3626 0.075 1.000 . Uiso c ?
H40 0.8183 0.4406 0.4229 0.075 1.000 . Uiso c ?
H41 0.9023 0.3459 0.3604 0.076 1.000 . Uiso c ?
H42 0.8450 0.2967 0.4083 0.076 1.000 . Uiso c ?
H43 0.7663 0.2306 0.3248 0.059 1.000 . Uiso c ?
H44 0.7103 0.3169 0.2995 0.059 1.000 . Uiso c ?
H45 0.2868 0.2652 0.3271 0.045 1.000 . Uiso c ?
H46 0.2028 0.1988 0.2451 0.061 1.000 . Uiso c ?
H47 0.2209 0.1101 0.2743 0.061 1.000 . Uiso c ?
H48 0.0366 0.2355 0.2994 0.078 1.000 . Uiso c ?
H49 -0.0035 0.1487 0.2703 0.078 1.000 . Uiso c ?
H50 -0.0343 0.1451 0.3649 0.077 1.000 . Uiso c ?
H51 0.0693 0.0762 0.3516 0.077 1.000 . Uiso c ?
H52 0.1399 0.2347 0.4016 0.068 1.000 . Uiso c ?
H53 0.1560 0.1475 0.4329 0.068 1.000 . Uiso c ?
H54 0.3196 0.1062 0.3788 0.058 1.000 . Uiso c ?
H55 0.3628 0.1922 0.4083 0.058 1.000 . Uiso c ?
H56 0.4582 0.0586 0.2957 0.049 1.000 . Uiso c ?
H57 0.5918 0.0889 0.2265 0.066 1.000 . Uiso c ?
H58 0.7146 0.1024 0.2723 0.066 1.000 . Uiso c ?
H59 0.5829 -0.0551 0.2496 0.107 1.000 . Uiso c ?
H60 0.7277 -0.0346 0.2361 0.107 1.000 . Uiso c ?
H61 0.7319 -0.1165 0.3169 0.109 1.000 . Uiso c ?
H62 0.8068 -0.0299 0.3288 0.109 1.000 . Uiso c ?
H63 0.5455 -0.0642 0.3532 0.099 1.000 . Uiso c ?
H64 0.6708 -0.0519 0.3980 0.099 1.000 . Uiso c ?
H65 0.6832 0.0915 0.3735 0.072 1.000 . Uiso c ?
H66 0.5405 0.0731 0.3900 0.072 1.000 . Uiso c ?

loop_
_atom_site_aniso_label
_atom_site_aniso_U_11
_atom_site_aniso_U_22
_atom_site_aniso_U_33
_atom_site_aniso_U_12
_atom_site_aniso_U_13
_atom_site_aniso_U_23
Cu 0.0487(3) 0.0320(3) 0.0366(3) 0.0012(3) 0.0081(2) -0.0015(3)
Cl 0.209(2) 0.0482(8) 0.0604(9) 0.050(1) 0.028(1) 0.0013(7)
P1 0.0352(6) 0.0280(5) 0.0328(6) -0.0053(5) 0.0047(5) -0.0023(5)
P2 0.0361(6) 0.0295(6) 0.0333(6) 0.0039(5) 0.0065(5) -0.0015(5)
C111 0.041(3) 0.037(2) 0.030(2) -0.003(2) 0.002(2) 0.001(2)
C112 0.045(3) 0.038(3) 0.058(3) 0.001(2) 0.007(2) 0.009(2)
C113 0.067(4) 0.046(3) 0.071(4) 0.005(3) 0.005(3) 0.019(3)
C114 0.060(4) 0.053(3) 0.078(4) 0.018(3) 0.002(3) 0.015(3)
C115 0.043(3) 0.065(3) 0.079(4) 0.006(3) -0.003(3) 0.002(3)
C116 0.042(3) 0.042(3) 0.067(3) -0.006(2) 0.005(3) 0.002(2)
C121 0.035(2) 0.028(2) 0.038(2) -0.006(2) 0.002(2) 0.002(2)
C122 0.042(3) 0.047(3) 0.057(3) -0.002(2) 0.004(2) 0.005(2)
C123 0.037(3) 0.063(3) 0.073(4) 0.001(2) -0.003(3) 0.006(3)
C124 0.039(3) 0.059(3) 0.090(4) -0.013(3) 0.024(3) -0.013(3)
C125 0.053(3) 0.069(3) 0.055(3) -0.014(3) 0.018(3) -0.014(3)
C126 0.043(3) 0.056(3) 0.042(3) -0.007(2) 0.014(2) -0.010(2)
C131 0.039(3) 0.030(2) 0.035(2) -0.006(2) -0.000(2) -0.005(2)
C132 0.044(3) 0.044(3) 0.046(3) -0.011(2) 0.006(2) -0.007(2)
C133 0.059(3) 0.039(3) 0.058(3) -0.016(2) 0.008(3) -0.015(2)
C134 0.078(4) 0.049(3) 0.080(4) -0.032(3) 0.022(3) -0.014(3)
C135 0.098(4) 0.047(3) 0.067(4) -0.029(3) 0.028(3) 0.001(3)
C136 0.064(3) 0.047(3) 0.049(3) -0.025(2) 0.022(3) -0.012(2)
C211 0.040(3) 0.033(2) 0.037(2) 0.006(2) 0.006(2) -0.001(2)
C212 0.046(3) 0.057(3) 0.065(3) 0.004(3) 0.004(3) -0.022(3)
C213 0.053(4) 0.059(3) 0.075(4) -0.001(3) 0.003(3) -0.030(3)
C214 0.065(4) 0.053(3) 0.066(3) -0.013(3) -0.000(3) -0.018(3)
C215 0.044(3) 0.073(4) 0.074(4) -0.008(3) 0.013(3) -0.021(3)
C216 0.043(3) 0.044(3) 0.061(3) -0.001(2) 0.011(2) -0.012(2)
C221 0.036(2) 0.033(2) 0.043(3) 0.004(2) 0.005(2) -0.006(2)
C222 0.037(3) 0.070(3) 0.046(3) 0.000(2) 0.010(2) -0.005(2)
C223 0.041(3) 0.090(4) 0.063(4) -0.003(3) 0.002(3) -0.015(3)
C224 0.046(3) 0.071(4) 0.080(4) -0.006(3) 0.027(3) -0.011(3)
C225 0.054(3) 0.065(3) 0.054(3) -0.002(3) 0.022(3) 0.004(3)
C226 0.048(3) 0.059(3) 0.039(3) 0.001(2) 0.011(2) -0.001(2)
C231 0.051(3) 0.033(2) 0.039(3) 0.006(2) 0.010(2) 0.003(2)
C232 0.075(4) 0.041(3) 0.050(3) 0.020(3) 0.012(3) 0.007(2)
C233 0.143(6) 0.057(4) 0.068(4) 0.052(4) 0.018(4) 0.000(3)
C234 0.132(6) 0.067(4) 0.080(4) 0.064(4) 0.041(4) 0.026(3)
C235 0.133(5) 0.049(3) 0.066(4) 0.032(3) 0.013(4) 0.023(3)
C236 0.077(4) 0.051(3) 0.056(3) 0.024(3) 0.018(3) 0.007(3)

loop_
_atom_type_symbol
_atom_type_oxidation_number
_atom_type_number_in_cell
_atom_type_scat_dispersion_real
_atom_type_scat_dispersion_imag
_atom_type_scat_source
C 0 144 0.002 0.002
;International Tables for Crystallography
(1992, Vol. C, Table 6.1.1.2)
;
H 0 264 0.000 0.000
;International Tables for Crystallography
(1992, Vol. C, Table 6.1.1.2)
;
P 0 8 0.090 0.095
;International Tables for Crystallography
(1992, Vol. C, Table 6.1.1.2)
;
Cu 0 4 0.263 1.266
;International Tables for Crystallography
(1992, Vol. C, Tables 4.2.6.8 and 6.1.1.1)
;
Cl 0 4 0.132 0.159
;International Tables for Crystallography
(1992, Vol. C, Tables 4.2.6.8 and 6.1.1.1)
;

loop_
_geom_angle_atom_site_label_1
_geom_angle_atom_site_label_2
_geom_angle_atom_site_label_3
_geom_angle
_geom_angle_site_symmetry_1
_geom_angle_site_symmetry_2
_geom_angle_site_symmetry_3
_geom_angle_publ_flag
Cl Cu P1 115.79(7) . . . ?
Cl Cu P2 109.27(6) . . . ?
P1 Cu P2 134.57(6) . . . ?
Cu P1 C111 113.9(2) . . . ?
Cu P1 C121 115.9(2) . . . ?
Cu P1 C131 112.6(2) . . . ?
C111 P1 C121 103.6(2) . . . ?
C111 P1 C131 105.6(2) . . . ?
C121 P1 C131 104.2(2) . . . ?
Cu P2 C211 111.9(2) . . . ?
Cu P2 C221 108.4(2) . . . ?
Cu P2 C231 120.3(2) . . . ?
C211 P2 C221 105.1(2) . . . ?
C211 P2 C231 104.9(2) . . . ?
C221 P2 C231 105.0(2) . . . ?
P1 C111 C112 112.9(4) . . . ?
P1 C111 C116 110.1(4) . . . ?
P1 C111 H1 108.2 . . . no
C112 C111 C116 109.2(4) . . . ?
C112 C111 H1 108.2 . . . no
C116 C111 H1 108.2 . . . no
C111 C112 C113 111.0(5) . . . ?
C111 C112 H2 109.1 . . . no
C111 C112 H3 109.1 . . . no
C113 C112 H2 109.1 . . . no
C113 C112 H3 109.1 . . . no
H2 C112 H3 109.5 . . . no
C112 C113 C114 111.9(5) . . . ?
C112 C113 H4 108.8 . . . no
C112 C113 H5 108.9 . . . no
C114 C113 H4 108.9 . . . no
C114 C113 H5 108.9 . . . no
H4 C113 H5 109.5 . . . no
C113 C114 C115 111.4(5) . . . ?
C113 C114 H6 109.0 . . . no
C113 C114 H7 109.0 . . . no
C115 C114 H6 109.0 . . . no
C115 C114 H7 109.0 . . . no
H6 C114 H7 109.5 . . . no
C114 C115 C116 110.4(5) . . . ?
C114 C115 H8 109.2 . . . no
C114 C115 H9 109.3 . . . no
C116 C115 H8 109.2 . . . no
C116 C115 H9 109.2 . . . no
H8 C115 H9 109.5 . . . no
C111 C116 C115 112.0(5) . . . ?
C111 C116 H10 108.8 . . . no
C111 C116 H11 108.9 . . . no
C115 C116 H10 108.8 . . . no
C115 C116 H11 108.9 . . . no
H10 C116 H11 109.5 . . . no
P1 C121 C122 112.4(4) . . . ?
P1 C121 C126 116.2(4) . . . ?
P1 C121 H12 105.7 . . . no
C122 C121 C126 110.2(4) . . . ?
C122 C121 H12 105.7 . . . no
C126 C121 H12 105.7 . . . no
C121 C122 C123 112.4(5) . . . ?
C121 C122 H13 108.7 . . . no
C121 C122 H14 108.7 . . . no
C123 C122 H13 108.7 . . . no
C123 C122 H14 108.7 . . . no
H13 C122 H14 109.5 . . . no
C122 C123 C124 112.3(5) . . . ?
C122 C123 H15 108.7 . . . no
C122 C123 H16 108.7 . . . no
C124 C123 H15 108.8 . . . no
C124 C123 H16 108.8 . . . no
H15 C123 H16 109.5 . . . no
C123 C124 C125 110.7(5) . . . ?
C123 C124 H17 109.1 . . . no
C123 C124 H18 109.1 . . . no
C125 C124 H17 109.2 . . . no
C125 C124 H18 109.2 . . . no
H17 C124 H18 109.5 . . . no
C124 C125 C126 110.4(5) . . . ?
C124 C125 H19 109.2 . . . no
C124 C125 H20 109.2 . . . no
C126 C125 H19 109.2 . . . no
C126 C125 H20 109.2 . . . no
H19 C125 H20 109.5 . . . no
C121 C126 C125 112.1(5) . . . ?
C121 C126 H21 108.8 . . . no
C121 C126 H22 108.8 . . . no
C125 C126 H21 108.8 . . . no
C125 C126 H22 108.8 . . . no
H21 C126 H22 109.5 . . . no
P1 C131 C132 117.8(4) . . . ?
P1 C131 C136 112.3(4) . . . ?
P1 C131 H23 105.4 . . . no
C132 C131 C136 109.4(4) . . . ?
C132 C131 H23 105.4 . . . no
C136 C131 H23 105.4 . . . no
C131 C132 C133 110.4(5) . . . ?
C131 C132 H24 109.2 . . . no
C131 C132 H25 109.2 . . . no
C133 C132 H24 109.2 . . . no
C133 C132 H25 109.2 . . . no
H24 C132 H25 109.5 . . . no
C132 C133 C134 111.9(5) . . . ?
C132 C133 H26 108.9 . . . no
C132 C133 H27 108.9 . . . no
C134 C133 H26 108.9 . . . no
C134 C133 H27 108.9 . . . no
H26 C133 H27 109.5 . . . no
C133 C134 C135 111.4(5) . . . ?
C133 C134 H28 109.0 . . . no
C133 C134 H29 109.0 . . . no
C135 C134 H28 109.0 . . . no
C135 C134 H29 109.0 . . . no
H28 C134 H29 109.5 . . . no
C134 C135 C136 110.8(5) . . . ?
C134 C135 H30 109.2 . . . no
C134 C135 H31 109.2 . . . no
C136 C135 H30 109.1 . . . no
C136 C135 H31 109.1 . . . no
H30 C135 H31 109.5 . . . no
C131 C136 C135 111.0(5) . . . ?
C131 C136 H32 109.1 . . . no
C131 C136 H33 109.1 . . . no
C135 C136 H32 109.1 . . . no
C135 C136 H33 109.1 . . . no
H32 C136 H33 109.5 . . . no
P2 C211 C212 113.2(4) . . . ?
P2 C211 C216 109.7(4) . . . ?
P2 C211 H34 107.8 . . . no
C212 C211 C216 110.3(5) . . . ?
C212 C211 H34 107.8 . . . no
C216 C211 H34 107.8 . . . no
C211 C212 C213 111.4(5) . . . ?
C211 C212 H35 109.0 . . . no
C211 C212 H36 109.0 . . . no
C213 C212 H35 109.0 . . . no
C213 C212 H36 109.0 . . . no
H35 C212 H36 109.5 . . . no
C212 C213 C214 110.9(5) . . . ?
C212 C213 H37 109.1 . . . no
C212 C213 H38 109.1 . . . no
C214 C213 H37 109.1 . . . no
C214 C213 H38 109.1 . . . no
H37 C213 H38 109.5 . . . no
C213 C214 C215 111.0(5) . . . ?
C213 C214 H39 109.1 . . . no
C213 C214 H40 109.1 . . . no
C215 C214 H39 109.1 . . . no
C215 C214 H40 109.1 . . . no
H39 C214 H40 109.5 . . . no
C214 C215 C216 111.0(5) . . . ?
C214 C215 H41 109.1 . . . no
C214 C215 H42 109.1 . . . no
C216 C215 H41 109.1 . . . no
C216 C215 H42 109.1 . . . no
H41 C215 H42 109.5 . . . no
C211 C216 C215 112.0(5) . . . ?
C211 C216 H43 108.8 . . . no
C211 C216 H44 108.8 . . . no
C215 C216 H43 108.8 . . . no
C215 C216 H44 108.8 . . . no
H43 C216 H44 109.5 . . . no
P2 C221 C222 111.8(4) . . . ?
P2 C221 C226 117.3(4) . . . ?
P2 C221 H45 105.8 . . . no
C222 C221 C226 109.4(4) . . . ?
C222 C221 H45 105.8 . . . no
C226 C221 H45 105.8 . . . no
C221 C222 C223 111.9(5) . . . ?
C221 C222 H46 108.9 . . . no
C221 C222 H47 108.9 . . . no
C223 C222 H46 108.9 . . . no
C223 C222 H47 108.8 . . . no
H46 C222 H47 109.5 . . . no
C222 C223 C224 111.6(5) . . . ?
C222 C223 H48 108.9 . . . no
C222 C223 H49 108.9 . . . no
C224 C223 H48 108.9 . . . no
C224 C223 H49 108.9 . . . no
H48 C223 H49 109.5 . . . no
C223 C224 C225 110.3(5) . . . ?
C223 C224 H50 109.3 . . . no
C223 C224 H51 109.3 . . . no
C225 C224 H50 109.3 . . . no
C225 C224 H51 109.3 . . . no
H50 C224 H51 109.5 . . . no
C224 C225 C226 110.8(5) . . . ?
C224 C225 H52 109.1 . . . no
C224 C225 H53 109.2 . . . no
C226 C225 H52 109.1 . . . no
C226 C225 H53 109.2 . . . no
H52 C225 H53 109.5 . . . no
C221 C226 C225 112.0(5) . . . ?
C221 C226 H54 108.9 . . . no
C221 C226 H55 108.9 . . . no
C225 C226 H54 108.8 . . . no
C225 C226 H55 108.8 . . . no
H54 C226 H55 109.5 . . . no
P2 C231 C232 111.4(4) . . . ?
P2 C231 C236 117.9(4) . . . ?
P2 C231 H56 106.1 . . . no
C232 C231 C236 108.4(5) . . . ?
C232 C231 H56 106.1 . . . no
C236 C231 H56 106.1 . . . no
C231 C232 C233 111.8(5) . . . ?
C231 C232 H57 108.9 . . . no
C231 C232 H58 108.9 . . . no
C233 C232 H57 108.9 . . . no
C233 C232 H58 108.9 . . . no
H57 C232 H58 109.5 . . . no
C232 C233 C234 111.2(6) . . . ?
C232 C233 H59 109.0 . . . no
C232 C233 H60 109.0 . . . no
C234 C233 H59 109.0 . . . no
C234 C233 H60 109.0 . . . no
H59 C233 H60 109.5 . . . no
C233 C234 C235 111.2(6) . . . ?
C233 C234 H61 109.1 . . . no
C233 C234 H62 109.1 . . . no
C235 C234 H61 109.0 . . . no
C235 C234 H62 109.0 . . . no
H61 C234 H62 109.5 . . . no
C234 C235 C236 111.1(6) . . . ?
C234 C235 H63 109.1 . . . no
C234 C235 H64 109.1 . . . no
C236 C235 H63 109.0 . . . no
C236 C235 H64 109.1 . . . no
H63 C235 H64 109.4 . . . no
C231 C236 C235 110.6(5) . . . ?
C231 C236 H65 109.2 . . . no
C231 C236 H66 109.2 . . . no
C235 C236 H65 109.2 . . . no
C235 C236 H66 109.2 . . . no
H65 C236 H66 109.5 . . . no

loop_
_geom_bond_atom_site_label_1
_geom_bond_atom_site_label_2
_geom_bond_distance
_geom_bond_site_symmetry_1
_geom_bond_site_symmetry_2
_geom_bond_publ_flag
Cu Cl 2.247(2) . . ?
Cu P1 2.260(2) . . ?
Cu P2 2.281(2) . . ?
P1 C111 1.853(5) . . ?
P1 C121 1.856(5) . . ?
P1 C131 1.870(5) . . ?
P2 C211 1.856(5) . . ?
P2 C221 1.845(5) . . ?
P2 C231 1.864(5) . . ?
C111 C112 1.529(7) . . ?
C111 C116 1.541(7) . . ?
C111 H1 0.95 . . no
C112 C113 1.528(8) . . ?
C112 H2 0.95 . . no
C112 H3 0.95 . . no
C113 C114 1.518(8) . . ?
C113 H4 0.95 . . no
C113 H5 0.95 . . no
C114 C115 1.517(8) . . ?
C114 H6 0.95 . . no
C114 H7 0.95 . . no
C115 C116 1.524(8) . . ?
C115 H8 0.95 . . no
C115 H9 0.95 . . no
C116 H10 0.95 . . no
C116 H11 0.95 . . no
C121 C122 1.531(7) . . ?
C121 C126 1.531(7) . . ?
C121 H12 0.95 . . no
C122 C123 1.521(7) . . ?
C122 H13 0.95 . . no
C122 H14 0.95 . . no
C123 C124 1.516(8) . . ?
C123 H15 0.95 . . no
C123 H16 0.95 . . no
C124 C125 1.508(8) . . ?
C124 H17 0.95 . . no
C124 H18 0.95 . . no
C125 C126 1.526(7) . . ?
C125 H19 0.95 . . no
C125 H20 0.95 . . no
C126 H21 0.95 . . no
C126 H22 0.95 . . no
C131 C132 1.531(7) . . ?
C131 C136 1.524(7) . . ?
C131 H23 0.95 . . no
C132 C133 1.542(7) . . ?
C132 H24 0.95 . . no
C132 H25 0.95 . . no
C133 C134 1.516(8) . . ?
C133 H26 0.95 . . no
C133 H27 0.95 . . no
C134 C135 1.515(9) . . ?
C134 H28 0.95 . . no
C134 H29 0.95 . . no
C135 C136 1.532(7) . . ?
C135 H30 0.95 . . no
C135 H31 0.95 . . no
C136 H32 0.95 . . no
C136 H33 0.95 . . no
C211 C212 1.518(7) . . ?
C211 C216 1.526(7) . . ?
C211 H34 0.95 . . no
C212 C213 1.527(8) . . ?
C212 H35 0.95 . . no
C212 H36 0.95 . . no
C213 C214 1.516(8) . . ?
C213 H37 0.95 . . no
C213 H38 0.95 . . no
C214 C215 1.512(8) . . ?
C214 H39 0.95 . . no
C214 H40 0.95 . . no
C215 C216 1.526(8) . . ?
C215 H41 0.95 . . no
C215 H42 0.95 . . no
C216 H43 0.95 . . no
C216 H44 0.95 . . no
C221 C222 1.528(7) . . ?
C221 C226 1.533(7) . . ?
C221 H45 0.95 . . no
C222 C223 1.535(8) . . ?
C222 H46 0.95 . . no
C222 H47 0.95 . . no
C223 C224 1.506(8) . . ?
C223 H48 0.95 . . no
C223 H49 0.95 . . no
C224 C225 1.521(8) . . ?
C224 H50 0.95 . . no
C224 H51 0.95 . . no
C225 C226 1.514(7) . . ?
C225 H52 0.95 . . no
C225 H53 0.95 . . no
C226 H54 0.95 . . no
C226 H55 0.95 . . no
C231 C232 1.525(7) . . ?
C231 C236 1.528(8) . . ?
C231 H56 0.95 . . no
C232 C233 1.536(8) . . ?
C232 H57 0.95 . . no
C232 H58 0.95 . . no
C233 C234 1.487(9) . . ?
C233 H59 0.95 . . no
C233 H60 0.95 . . no
C234 C235 1.519(9) . . ?
C234 H61 0.95 . . no
C234 H62 0.95 . . no
C235 C236 1.528(8) . . ?
C235 H63 0.95 . . no
C235 H64 0.95 . . no
C236 H65 0.95 . . no
C236 H66 0.95 . . no

loop_
_geom_contact_atom_site_label_1
_geom_contact_atom_site_label_2
_geom_contact_distance
_geom_contact_site_symmetry_1
_geom_contact_site_symmetry_2
_geom_contact_publ_flag
C134 H36 2.9519 . 2_545 no
C134 C212 3.566(8) . 2_545 no
C234 H12 3.0478 . 2_645 no
H4 H53 2.6514 . 2 no
H4 H4 2.6677 . 3_665 no
H6 H54 2.4313 . 2 no
H8 H19 2.5553 . 1_455 no
H10 H17 2.2735 . 1_455 no
H12 H61 2.3962 . 2_655 no
H13 H61 2.6574 . 2_655 no
H18 H37 2.5125 . 2_645 no
H20 H29 2.4666 . 3_655 no
H21 H26 2.5025 . 3_655 no
H24 H38 2.4628 . 4_454 no
H25 H40 2.6970 . 4_454 no
H26 H40 2.3879 . 4_454 no
H27 H40 2.5856 . 2_645 no
H28 H37 2.5358 . 2_545 no
H29 H36 2.3736 . 2_545 no
H39 H60 2.4331 . 2_655 no
H43 H50 2.4812 . 1_655 no
H44 H60 2.5699 . 2_655 no

loop_
_geom_torsion_atom_site_label_1
_geom_torsion_atom_site_label_2
_geom_torsion_atom_site_label_3
_geom_torsion_atom_site_label_4
_geom_torsion_site_symmetry_1
_geom_torsion_site_symmetry_2
_geom_torsion_site_symmetry_3
_geom_torsion_site_symmetry_4
_geom_torsion
_geom_torsion_publ_flag
Cu P1 C111 C112 . . . . 71.5(4) no
Cu P1 C111 C116 . . . . -50.7(4) no
Cu P1 C121 C122 . . . . 51.3(4) no
Cu P1 C121 C126 . . . . 179.6(3) no
Cu P1 C131 C132 . . . . 151.6(3) no
Cu P1 C131 C136 . . . . 23.1(4) no
Cu P2 C211 C212 . . . . 71.2(4) no
Cu P2 C211 C216 . . . . -52.4(4) no
Cu P2 C221 C222 . . . . 53.8(4) no
Cu P2 C221 C226 . . . . -178.7(3) no
Cu P2 C231 C232 . . . . 29.6(5) no
Cu P2 C231 C236 . . . . 155.8(4) no
Cl Cu P1 C111 . . . . -20.3(2) no
Cl Cu P1 C121 . . . . 99.8(2) no
Cl Cu P1 C131 . . . . -140.4(2) no
Cl Cu P2 C211 . . . . -56.2(2) no
Cl Cu P2 C221 . . . . 59.3(2) no
Cl Cu P2 C231 . . . . 180.0(2) no
P1 Cu P2 C211 . . . . 131.4(2) no
P1 Cu P2 C221 . . . . -113.2(2) no
P1 Cu P2 C231 . . . . 7.5(2) no
P1 C111 C112 C113 . . . . -178.8(4) no
P1 C111 C116 C115 . . . . -178.3(4) no
P1 C121 C122 C123 . . . . -176.9(4) no
P1 C121 C126 C125 . . . . 176.4(4) no
P1 C131 C132 C133 . . . . 172.8(4) no
P1 C131 C136 C135 . . . . -168.1(4) no
P2 Cu P1 C111 . . . . 151.8(2) no
P2 Cu P1 C121 . . . . -88.1(2) no
P2 Cu P1 C131 . . . . 31.7(2) no
P2 C211 C212 C213 . . . . -178.6(4) no
P2 C211 C216 C215 . . . . 180.0(4) no
P2 C221 C222 C223 . . . . -174.7(4) no
P2 C221 C226 C225 . . . . 175.9(4) no
P2 C231 C232 C233 . . . . -171.3(5) no
P2 C231 C236 C235 . . . . 174.3(4) no
C111 P1 C121 C122 . . . . 176.8(4) no
C111 P1 C121 C126 . . . . -54.9(4) no
C111 P1 C131 C132 . . . . 26.8(5) no
C111 P1 C131 C136 . . . . -101.7(4) no
C111 C112 C113 C114 . . . . 56.0(7) no
C111 C116 C115 C114 . . . . -56.9(7) no
C112 C111 P1 C121 . . . . -55.2(4) no
C112 C111 P1 C131 . . . . -164.4(4) no
C112 C111 C116 C115 . . . . 57.3(6) no
C112 C113 C114 C115 . . . . -55.2(7) no
C113 C112 C111 C116 . . . . -56.0(6) no
C113 C114 C115 C116 . . . . 55.1(7) no
C116 C111 P1 C121 . . . . -177.5(4) no
C116 C111 P1 C131 . . . . 73.3(4) no
C121 P1 C131 C132 . . . . -82.1(4) no
C121 P1 C131 C136 . . . . 149.4(4) no
C121 C122 C123 C124 . . . . -53.3(7) no
C121 C126 C125 C124 . . . . 57.6(6) no
C122 C121 P1 C131 . . . . -73.0(4) no
C122 C121 C126 C125 . . . . -54.2(6) no
C122 C123 C124 C125 . . . . 55.7(7) no
C123 C122 C121 C126 . . . . 51.7(6) no
C123 C124 C125 C126 . . . . -57.3(6) no
C126 C121 P1 C131 . . . . 55.3(4) no
C131 C132 C133 C134 . . . . 55.5(7) no
C131 C136 C135 C134 . . . . -58.0(7) no
C132 C131 C136 C135 . . . . 59.1(7) no
C132 C133 C134 C135 . . . . -54.2(8) no
C133 C132 C131 C136 . . . . -57.3(6) no
C133 C134 C135 C136 . . . . 54.9(8) no
C211 P2 C221 C222 . . . . 173.6(4) no
C211 P2 C221 C226 . . . . -59.0(4) no
C211 P2 C231 C232 . . . . -97.5(4) no
C211 P2 C231 C236 . . . . 28.7(5) no
C211 C212 C213 C214 . . . . 56.8(7) no
C211 C216 C215 C214 . . . . -55.1(7) no
C212 C211 P2 C221 . . . . -46.2(4) no
C212 C211 P2 C231 . . . . -156.7(4) no
C212 C211 C216 C215 . . . . 54.7(6) no
C212 C213 C214 C215 . . . . -56.6(7) no
C213 C212 C211 C216 . . . . -55.3(6) no
C213 C214 C215 C216 . . . . 55.7(7) no
C216 C211 P2 C221 . . . . -169.8(4) no
C216 C211 P2 C231 . . . . 79.7(4) no
C221 P2 C231 C232 . . . . 151.9(4) no
C221 P2 C231 C236 . . . . -81.9(5) no
C221 C222 C223 C224 . . . . -55.4(7) no
C221 C226 C225 C224 . . . . 57.9(7) no
C222 C221 P2 C231 . . . . -76.0(4) no
C222 C221 C226 C225 . . . . -55.5(6) no
C222 C223 C224 C225 . . . . 56.2(7) no
C223 C222 C221 C226 . . . . 53.7(6) no
C223 C224 C225 C226 . . . . -57.4(7) no
C226 C221 P2 C231 . . . . 51.5(4) no
C231 C232 C233 C234 . . . . -56.6(8) no
C231 C236 C235 C234 . . . . 58.1(8) no
C232 C231 C236 C235 . . . . -58.1(7) no
C232 C233 C234 C235 . . . . 54.6(9) no
C233 C232 C231 C236 . . . . 57.4(7) no
C233 C234 C235 C236 . . . . -55.9(9) no
